data_7160963
loop_
_publ_author_name
'Dwivedi, Astha M.'
'Butcher, Raymond J.'
'Bedekar, Ashutosh V.'

_publ_section_title
;
 Amino acid derived chiral thioureas: design, synthesis and applications
 as NMR resolving agents for enantioselective recognition.
;
_journal_issue 12
_journal_name_full 'Organic &amp; biomolecular chemistry'
_journal_page_first 2447
_journal_page_last 2468
_journal_paper_doi 10.1039/d5ob02013a
_journal_volume 24
_journal_year 2026
_chemical_formula_moiety 'C21 H24 N2 O4 S'
_chemical_formula_sum 'C21 H24 N2 O4 S'
_chemical_formula_weight 400.48
_space_group_crystal_system triclinic
_space_group_IT_number 2
_space_group_name_Hall '-P 1'
_space_group_name_H-M_alt 'P -1'
_atom_sites_solution_hydrogens mixed
_atom_sites_solution_primary dual
_atom_sites_solution_secondary difmap
_audit_creation_method SHELXL-2019/3
_audit_update_record
;
2024-04-30 deposited with the CCDC.	2026-02-02 downloaded from the CCDC.
;
_cell_angle_alpha 90.531(2)
_cell_angle_beta 102.523(2)
_cell_angle_gamma 105.460(2)
_cell_formula_units_Z 2
_cell_length_a 8.8119(2)
_cell_length_b 10.9981(3)
_cell_length_c 11.1334(2)
_cell_measurement_reflns_used 18888
_cell_measurement_temperature 100(2)
_cell_measurement_theta_max 75.9770
_cell_measurement_theta_min 4.1020
_cell_volume 1012.62(4)
_computing_cell_refinement 'CrysAlisPro 1.171.43.91a (Rigaku OD, 2023)'
_computing_data_collection 'CrysAlisPro 1.171.43.91a (Rigaku OD, 2023)'
_computing_data_reduction 'CrysAlisPro 1.171.43.91a (Rigaku OD, 2023)'
_computing_molecular_graphics SHELXTL
_computing_publication_material SHELXTL
_computing_structure_refinement 'SHELXL-2019/2 (Sheldrick, 2019)'
_computing_structure_solution SHELXT
_diffrn_ambient_temperature 100(2)
_diffrn_detector_area_resol_mean 10.0000
_diffrn_measured_fraction_theta_full 0.998
_diffrn_measured_fraction_theta_max 0.959
_diffrn_measurement_device_type 'XtaLAB Synergy, Dualflex, HyPix'
_diffrn_measurement_method '\w scans'
_diffrn_radiation_type CuK\a
_diffrn_radiation_wavelength 1.54184
_diffrn_reflns_av_R_equivalents 0.0507
_diffrn_reflns_av_unetI/netI 0.0268
_diffrn_reflns_Laue_measured_fraction_full 0.998
_diffrn_reflns_Laue_measured_fraction_max 0.959
_diffrn_reflns_limit_h_max 11
_diffrn_reflns_limit_h_min -11
_diffrn_reflns_limit_k_max 13
_diffrn_reflns_limit_k_min -11
_diffrn_reflns_limit_l_max 13
_diffrn_reflns_limit_l_min -14
_diffrn_reflns_number 32471
_diffrn_reflns_point_group_measured_fraction_full 0.998
_diffrn_reflns_point_group_measured_fraction_max 0.959
_diffrn_reflns_theta_full 67.684
_diffrn_reflns_theta_max 76.198
_diffrn_reflns_theta_min 4.078
_diffrn_source 'micro-focus sealed X-ray tube'
_exptl_absorpt_coefficient_mu 1.666
_exptl_absorpt_correction_T_max 1.00000
_exptl_absorpt_correction_T_min 0.52138
_exptl_absorpt_correction_type multi-scan
_exptl_absorpt_process_details
;
CrysAlisPro 1.171.43.91a (Rigaku Oxford Diffraction, 2023)
Empirical absorption correction using spherical harmonics,
implemented in SCALE3 ABSPACK scaling algorithm.
;
_exptl_crystal_colour colorless
_exptl_crystal_density_diffrn 1.313
_exptl_crystal_description plate
_exptl_crystal_F_000 424
_exptl_crystal_size_max 0.350
_exptl_crystal_size_mid 0.241
_exptl_crystal_size_min 0.051
_refine_diff_density_max 0.308
_refine_diff_density_min -0.310
_refine_diff_density_rms 0.048
_refine_ls_extinction_method none
_refine_ls_goodness_of_fit_ref 1.058
_refine_ls_hydrogen_treatment mixed
_refine_ls_matrix_type full
_refine_ls_number_parameters 266
_refine_ls_number_reflns 4058
_refine_ls_number_restraints 0
_refine_ls_restrained_S_all 1.058
_refine_ls_R_factor_all 0.0390
_refine_ls_R_factor_gt 0.0355
_refine_ls_shift/su_max 0.000
_refine_ls_shift/su_mean 0.000
_refine_ls_structure_factor_coef Fsqd
_refine_ls_weighting_details 'w=1/[\s^2^(Fo^2^)+(0.0580P)^2^+0.2727P] where P=(Fo^2^+2Fc^2^)/3'
_refine_ls_weighting_scheme calc
_refine_ls_wR_factor_gt 0.0960
_refine_ls_wR_factor_ref 0.0992
_reflns_Friedel_coverage 0.000
_reflns_number_gt 3686
_reflns_number_total 4058
_reflns_threshold_expression 'I > 2\s(I)'
_cod_data_source_file d5ob02013a2.cif
_cod_data_source_block ad-83
_cod_depositor_comments 'Adding full bibliography for 7160963.cif.'
_cod_database_code 7160963
_shelx_shelxl_version_number 2019/3
_shelx_space_group_comment
;
The symmetry employed for this shelxl refinement is uniquely defined
by the following loop, which should always be used as a source of
symmetry information in preference to the above space-group names.
They are only intended as comments.
;

loop_
_space_group_symop_operation_xyz
'x, y, z'
'-x, -y, -z'

loop_
_atom_site_label
_atom_site_type_symbol
_atom_site_fract_x
_atom_site_fract_y
_atom_site_fract_z
_atom_site_U_iso_or_equiv
_atom_site_adp_type
_atom_site_occupancy
_atom_site_site_symmetry_order
_atom_site_calc_flag
_atom_site_refinement_flags_posn
_atom_site_refinement_flags_adp
_atom_site_refinement_flags_occupancy
_atom_site_disorder_assembly
_atom_site_disorder_group
S1 S 0.17888(4) 0.44163(3) 0.07502(3) 0.02394(11) Uani 1 1 d . . . . .
O1 O 0.43500(11) 0.63371(9) 0.52217(8) 0.0251(2) Uani 1 1 d . . . . .
O2 O 0.35870(11) 0.79160(9) 0.42244(8) 0.0237(2) Uani 1 1 d . . . . .
O3 O 0.22046(11) 0.05835(9) 0.32179(8) 0.0251(2) Uani 1 1 d . . . . .
O4 O 0.09757(11) -0.04057(9) 0.13455(8) 0.0239(2) Uani 1 1 d . . . . .
N1 N 0.36264(13) 0.49076(10) 0.30396(10) 0.0210(2) Uani 1 1 d . . . . .
N2 N 0.29456(13) 0.28606(10) 0.22888(10) 0.0203(2) Uani 1 1 d . . . . .
C1 C 0.37225(17) 0.85671(14) 0.53973(13) 0.0274(3) Uani 1 1 d . . . . .
H1A H 0.317419 0.923750 0.526096 0.041 Uiso 1 1 calc R U . . .
H1B H 0.486660 0.893961 0.578933 0.041 Uiso 1 1 calc R U . . .
H1C H 0.321831 0.796417 0.593463 0.041 Uiso 1 1 calc R U . . .
C2 C 0.39166(14) 0.68010(12) 0.42749(12) 0.0208(3) Uani 1 1 d . . . . .
C3 C 0.37126(15) 0.62317(12) 0.29883(12) 0.0209(3) Uani 1 1 d . . . . .
H1 H 0.271(2) 0.6327(16) 0.2500(16) 0.031 Uiso 1 1 d . U . . .
C4 C 0.51144(16) 0.69749(13) 0.24138(12) 0.0248(3) Uani 1 1 d . . . . .
H4A H 0.492133 0.664174 0.154868 0.030 Uiso 1 1 calc R U . . .
H4B H 0.511987 0.787611 0.240559 0.030 Uiso 1 1 calc R U . . .
C5 C 0.67420(15) 0.68796(13) 0.31109(12) 0.0242(3) Uani 1 1 d . . . . .
C6 C 0.75949(16) 0.76725(14) 0.41613(13) 0.0292(3) Uani 1 1 d . . . . .
H6A H 0.718359 0.832503 0.441117 0.035 Uiso 1 1 calc R U . . .
C7 C 0.90376(18) 0.75179(17) 0.48448(14) 0.0370(4) Uani 1 1 d . . . . .
H7A H 0.960879 0.806466 0.555846 0.044 Uiso 1 1 calc R U . . .
C8 C 0.96487(18) 0.65697(17) 0.44910(16) 0.0399(4) Uani 1 1 d . . . . .
H8A H 1.062389 0.645208 0.497145 0.048 Uiso 1 1 calc R U . . .
C9 C 0.88370(19) 0.57967(15) 0.34389(18) 0.0399(4) Uani 1 1 d . . . . .
H9A H 0.926872 0.515994 0.318200 0.048 Uiso 1 1 calc R U . . .
C10 C 0.73913(17) 0.59465(14) 0.27547(15) 0.0316(3) Uani 1 1 d . . . . .
H10A H 0.683659 0.540600 0.203385 0.038 Uiso 1 1 calc R U . . .
C11 C 0.28393(14) 0.40429(12) 0.20827(12) 0.0198(3) Uani 1 1 d . . . . .
C12 C 0.21580(14) 0.17815(12) 0.14073(11) 0.0197(3) Uani 1 1 d . . . . .
H12A H 0.109787 0.189731 0.095954 0.024 Uiso 1 1 calc R U . . .
C13 C 0.31270(15) 0.16522(12) 0.04319(12) 0.0216(3) Uani 1 1 d . . . . .
H13A H 0.255401 0.086580 -0.009862 0.026 Uiso 1 1 calc R U . . .
H13B H 0.315319 0.237126 -0.009895 0.026 Uiso 1 1 calc R U . . .
C14 C 0.48426(15) 0.16205(13) 0.09721(11) 0.0214(3) Uani 1 1 d . . . . .
C15 C 0.61210(16) 0.26917(13) 0.09792(12) 0.0261(3) Uani 1 1 d . . . . .
H15A H 0.590111 0.344369 0.066903 0.031 Uiso 1 1 calc R U . . .
C16 C 0.77146(17) 0.26727(15) 0.14349(13) 0.0328(3) Uani 1 1 d . . . . .
H16A H 0.857616 0.340252 0.141813 0.039 Uiso 1 1 calc R U . . .
C17 C 0.80414(16) 0.15918(16) 0.19113(13) 0.0321(3) Uani 1 1 d . . . . .
H17A H 0.912822 0.158075 0.223091 0.038 Uiso 1 1 calc R U . . .
C18 C 0.67850(17) 0.05223(15) 0.19239(13) 0.0285(3) Uani 1 1 d . . . . .
H18A H 0.700948 -0.021877 0.225949 0.034 Uiso 1 1 calc R U . . .
C19 C 0.51919(16) 0.05362(13) 0.14431(12) 0.0244(3) Uani 1 1 d . . . . .
H19A H 0.433572 -0.020405 0.143768 0.029 Uiso 1 1 calc R U . . .
C20 C 0.18024(14) 0.06063(12) 0.21123(12) 0.0197(3) Uani 1 1 d . . . . .
C21 C 0.05637(16) -0.15933(13) 0.19149(13) 0.0274(3) Uani 1 1 d . . . . .
H21A H 0.008850 -0.228797 0.127216 0.041 Uiso 1 1 calc R U . . .
H21B H -0.021820 -0.156777 0.241403 0.041 Uiso 1 1 calc R U . . .
H21C H 0.154221 -0.172696 0.244328 0.041 Uiso 1 1 calc R U . . .
H1N H 0.420(2) 0.4668(17) 0.3676(17) 0.032(4) Uiso 1 1 d . . . . .
H2N H 0.346(2) 0.2682(16) 0.3002(17) 0.029(4) Uiso 1 1 d . . . . .

loop_
_atom_site_aniso_label
_atom_site_aniso_U_11
_atom_site_aniso_U_22
_atom_site_aniso_U_33
_atom_site_aniso_U_23
_atom_site_aniso_U_13
_atom_site_aniso_U_12
S1 0.02365(17) 0.02231(19) 0.02120(18) 0.00316(13) -0.00250(12) 0.00450(13)
O1 0.0287(5) 0.0257(5) 0.0208(5) 0.0043(4) 0.0031(4) 0.0094(4)
O2 0.0266(4) 0.0217(5) 0.0226(5) 0.0015(4) 0.0019(4) 0.0094(4)
O3 0.0288(5) 0.0246(5) 0.0191(5) 0.0030(4) 0.0031(4) 0.0044(4)
O4 0.0244(4) 0.0201(5) 0.0219(5) 0.0017(4) -0.0001(3) 0.0016(4)
N1 0.0228(5) 0.0197(5) 0.0179(5) 0.0025(4) -0.0001(4) 0.0056(4)
N2 0.0221(5) 0.0207(5) 0.0169(5) 0.0018(4) 0.0009(4) 0.0067(4)
C1 0.0284(6) 0.0273(7) 0.0258(7) -0.0025(6) 0.0036(5) 0.0088(5)
C2 0.0162(5) 0.0208(6) 0.0234(6) 0.0026(5) 0.0026(5) 0.0031(5)
C3 0.0218(6) 0.0197(6) 0.0190(6) 0.0028(5) 0.0006(5) 0.0051(5)
C4 0.0290(6) 0.0227(7) 0.0200(6) 0.0052(5) 0.0042(5) 0.0034(5)
C5 0.0248(6) 0.0230(6) 0.0230(6) 0.0048(5) 0.0085(5) 0.0011(5)
C6 0.0260(6) 0.0329(8) 0.0264(7) -0.0009(6) 0.0077(5) 0.0031(6)
C7 0.0267(7) 0.0491(10) 0.0285(8) 0.0012(7) 0.0049(6) 0.0004(6)
C8 0.0236(7) 0.0460(9) 0.0479(10) 0.0173(8) 0.0078(6) 0.0056(6)
C9 0.0319(7) 0.0298(8) 0.0610(11) 0.0079(7) 0.0168(7) 0.0083(6)
C10 0.0305(7) 0.0244(7) 0.0377(8) -0.0003(6) 0.0104(6) 0.0017(6)
C11 0.0156(5) 0.0218(6) 0.0216(6) 0.0022(5) 0.0060(5) 0.0032(5)
C12 0.0189(5) 0.0203(6) 0.0187(6) 0.0007(5) 0.0025(5) 0.0046(5)
C13 0.0227(6) 0.0228(6) 0.0184(6) 0.0021(5) 0.0045(5) 0.0051(5)
C14 0.0217(6) 0.0246(6) 0.0178(6) -0.0008(5) 0.0063(5) 0.0050(5)
C15 0.0272(6) 0.0268(7) 0.0230(7) 0.0017(5) 0.0077(5) 0.0036(5)
C16 0.0243(6) 0.0408(9) 0.0282(7) -0.0013(6) 0.0094(5) -0.0022(6)
C17 0.0212(6) 0.0504(9) 0.0257(7) -0.0027(6) 0.0065(5) 0.0110(6)
C18 0.0301(7) 0.0366(8) 0.0240(7) 0.0019(6) 0.0086(5) 0.0162(6)
C19 0.0240(6) 0.0258(7) 0.0239(6) 0.0006(5) 0.0076(5) 0.0056(5)
C20 0.0153(5) 0.0221(6) 0.0220(6) 0.0007(5) 0.0037(5) 0.0058(5)
C21 0.0271(6) 0.0218(7) 0.0278(7) 0.0044(6) 0.0004(5) 0.0020(5)

loop_
_atom_type_symbol
_atom_type_description
_atom_type_scat_dispersion_real
_atom_type_scat_dispersion_imag
_atom_type_scat_source
C C 0.0181 0.0091 'International Tables Vol C Tables 4.2.6.8 and 6.1.1.4'
H H 0.0000 0.0000 'International Tables Vol C Tables 4.2.6.8 and 6.1.1.4'
N N 0.0311 0.0180 'International Tables Vol C Tables 4.2.6.8 and 6.1.1.4'
O O 0.0492 0.0322 'International Tables Vol C Tables 4.2.6.8 and 6.1.1.4'
S S 0.3331 0.5567 'International Tables Vol C Tables 4.2.6.8 and 6.1.1.4'

loop_
_geom_angle_atom_site_label_1
_geom_angle_atom_site_label_2
_geom_angle_atom_site_label_3
_geom_angle
_geom_angle_site_symmetry_1
_geom_angle_site_symmetry_3
_geom_angle_publ_flag
C2 O2 C1 116.29(10) . . ?
C20 O4 C21 115.91(10) . . ?
C11 N1 C3 123.16(11) . . ?
C11 N1 H1N 118.0(12) . . ?
C3 N1 H1N 118.4(12) . . ?
C11 N2 C12 123.89(11) . . ?
C11 N2 H2N 121.3(11) . . ?
C12 N2 H2N 114.7(11) . . ?
O2 C1 H1A 109.5 . . ?
O2 C1 H1B 109.5 . . ?
H1A C1 H1B 109.5 . . ?
O2 C1 H1C 109.5 . . ?
H1A C1 H1C 109.5 . . ?
H1B C1 H1C 109.5 . . ?
O1 C2 O2 124.09(12) . . ?
O1 C2 C3 125.53(12) . . ?
O2 C2 C3 110.36(11) . . ?
N1 C3 C2 109.32(11) . . ?
N1 C3 C4 112.58(11) . . ?
C2 C3 C4 109.72(10) . . ?
N1 C3 H1 109.5(10) . . ?
C2 C3 H1 107.3(10) . . ?
C4 C3 H1 108.3(10) . . ?
C5 C4 C3 112.49(10) . . ?
C5 C4 H4A 109.1 . . ?
C3 C4 H4A 109.1 . . ?
C5 C4 H4B 109.1 . . ?
C3 C4 H4B 109.1 . . ?
H4A C4 H4B 107.8 . . ?
C10 C5 C6 118.34(13) . . ?
C10 C5 C4 120.41(12) . . ?
C6 C5 C4 121.16(12) . . ?
C7 C6 C5 120.64(14) . . ?
C7 C6 H6A 119.7 . . ?
C5 C6 H6A 119.7 . . ?
C8 C7 C6 120.23(15) . . ?
C8 C7 H7A 119.9 . . ?
C6 C7 H7A 119.9 . . ?
C9 C8 C7 119.76(15) . . ?
C9 C8 H8A 120.1 . . ?
C7 C8 H8A 120.1 . . ?
C8 C9 C10 120.15(15) . . ?
C8 C9 H9A 119.9 . . ?
C10 C9 H9A 119.9 . . ?
C9 C10 C5 120.85(14) . . ?
C9 C10 H10A 119.6 . . ?
C5 C10 H10A 119.6 . . ?
N2 C11 N1 114.52(11) . . ?
N2 C11 S1 122.93(10) . . ?
N1 C11 S1 122.54(10) . . ?
N2 C12 C20 108.36(10) . . ?
N2 C12 C13 113.43(10) . . ?
C20 C12 C13 112.19(10) . . ?
N2 C12 H12A 107.5 . . ?
C20 C12 H12A 107.5 . . ?
C13 C12 H12A 107.5 . . ?
C14 C13 C12 114.07(10) . . ?
C14 C13 H13A 108.7 . . ?
C12 C13 H13A 108.7 . . ?
C14 C13 H13B 108.7 . . ?
C12 C13 H13B 108.7 . . ?
H13A C13 H13B 107.6 . . ?
C19 C14 C15 118.58(12) . . ?
C19 C14 C13 121.63(11) . . ?
C15 C14 C13 119.77(12) . . ?
C16 C15 C14 120.83(14) . . ?
C16 C15 H15A 119.6 . . ?
C14 C15 H15A 119.6 . . ?
C17 C16 C15 119.89(13) . . ?
C17 C16 H16A 120.1 . . ?
C15 C16 H16A 120.1 . . ?
C16 C17 C18 120.07(13) . . ?
C16 C17 H17A 120.0 . . ?
C18 C17 H17A 120.0 . . ?
C17 C18 C19 119.88(14) . . ?
C17 C18 H18A 120.1 . . ?
C19 C18 H18A 120.1 . . ?
C14 C19 C18 120.72(13) . . ?
C14 C19 H19A 119.6 . . ?
C18 C19 H19A 119.6 . . ?
O3 C20 O4 124.34(12) . . ?
O3 C20 C12 124.89(11) . . ?
O4 C20 C12 110.78(10) . . ?
O4 C21 H21A 109.5 . . ?
O4 C21 H21B 109.5 . . ?
H21A C21 H21B 109.5 . . ?
O4 C21 H21C 109.5 . . ?
H21A C21 H21C 109.5 . . ?
H21B C21 H21C 109.5 . . ?

loop_
_geom_bond_atom_site_label_1
_geom_bond_atom_site_label_2
_geom_bond_distance
_geom_bond_site_symmetry_2
_geom_bond_publ_flag
S1 C11 1.6867(13) . ?
O1 C2 1.2068(16) . ?
O2 C2 1.3324(16) . ?
O2 C1 1.4497(16) . ?
O3 C20 1.2073(15) . ?
O4 C20 1.3337(15) . ?
O4 C21 1.4499(16) . ?
N1 C11 1.3526(16) . ?
N1 C3 1.4402(17) . ?
N1 H1N 0.862(19) . ?
N2 C11 1.3466(17) . ?
N2 C12 1.4483(16) . ?
N2 H2N 0.876(18) . ?
C1 H1A 0.9800 . ?
C1 H1B 0.9800 . ?
C1 H1C 0.9800 . ?
C2 C3 1.5126(18) . ?
C3 C4 1.5547(18) . ?
C3 H1 0.961(17) . ?
C4 C5 1.5064(19) . ?
C4 H4A 0.9900 . ?
C4 H4B 0.9900 . ?
C5 C10 1.393(2) . ?
C5 C6 1.3940(19) . ?
C6 C7 1.386(2) . ?
C6 H6A 0.9500 . ?
C7 C8 1.384(3) . ?
C7 H7A 0.9500 . ?
C8 C9 1.379(3) . ?
C8 H8A 0.9500 . ?
C9 C10 1.387(2) . ?
C9 H9A 0.9500 . ?
C10 H10A 0.9500 . ?
C12 C20 1.5147(18) . ?
C12 C13 1.5468(17) . ?
C12 H12A 1.0000 . ?
C13 C14 1.5108(17) . ?
C13 H13A 0.9900 . ?
C13 H13B 0.9900 . ?
C14 C19 1.389(2) . ?
C14 C15 1.3948(18) . ?
C15 C16 1.392(2) . ?
C15 H15A 0.9500 . ?
C16 C17 1.380(2) . ?
C16 H16A 0.9500 . ?
C17 C18 1.386(2) . ?
C17 H17A 0.9500 . ?
C18 C19 1.3940(19) . ?
C18 H18A 0.9500 . ?
C19 H19A 0.9500 . ?
C21 H21A 0.9800 . ?
C21 H21B 0.9800 . ?
C21 H21C 0.9800 . ?

loop_
_geom_hbond_atom_site_label_D
_geom_hbond_atom_site_label_H
_geom_hbond_atom_site_label_A
_geom_hbond_distance_DH
_geom_hbond_distance_HA
_geom_hbond_distance_DA
_geom_hbond_angle_DHA
_geom_hbond_site_symmetry_A
_geom_hbond_publ_flag
C1 H1B O3 0.98 2.49 3.4521(17) 168.0 2_666 yes
C21 H21C O2 0.98 2.49 3.4383(16) 164.2 1_545 yes
N1 H1N O1 0.862(19) 2.11(2) 2.9419(15) 160.9(16) 2_666 yes
N2 H2N O1 0.876(18) 2.450(18) 3.1795(14) 141.1(15) 2_666 yes

loop_
_geom_torsion_atom_site_label_1
_geom_torsion_atom_site_label_2
_geom_torsion_atom_site_label_3
_geom_torsion_atom_site_label_4
_geom_torsion
_geom_torsion_site_symmetry_1
_geom_torsion_site_symmetry_2
_geom_torsion_site_symmetry_3
_geom_torsion_site_symmetry_4
_geom_torsion_publ_flag
C1 O2 C2 O1 -1.96(17) . . . . ?
C1 O2 C2 C3 179.55(10) . . . . ?
C11 N1 C3 C2 152.90(11) . . . . ?
C11 N1 C3 C4 -84.89(14) . . . . ?
O1 C2 C3 N1 17.45(17) . . . . ?
O2 C2 C3 N1 -164.08(10) . . . . ?
O1 C2 C3 C4 -106.46(14) . . . . ?
O2 C2 C3 C4 72.01(13) . . . . ?
N1 C3 C4 C5 -58.51(14) . . . . ?
C2 C3 C4 C5 63.48(14) . . . . ?
C3 C4 C5 C10 93.25(15) . . . . ?
C3 C4 C5 C6 -83.32(15) . . . . ?
C10 C5 C6 C7 -1.2(2) . . . . ?
C4 C5 C6 C7 175.45(13) . . . . ?
C5 C6 C7 C8 -0.1(2) . . . . ?
C6 C7 C8 C9 1.5(2) . . . . ?
C7 C8 C9 C10 -1.7(2) . . . . ?
C8 C9 C10 C5 0.4(2) . . . . ?
C6 C5 C10 C9 1.0(2) . . . . ?
C4 C5 C10 C9 -175.63(13) . . . . ?
C12 N2 C11 N1 178.11(10) . . . . ?
C12 N2 C11 S1 -1.00(17) . . . . ?
C3 N1 C11 N2 177.52(11) . . . . ?
C3 N1 C11 S1 -3.36(16) . . . . ?
C11 N2 C12 C20 -151.23(11) . . . . ?
C11 N2 C12 C13 83.49(14) . . . . ?
N2 C12 C13 C14 54.57(15) . . . . ?
C20 C12 C13 C14 -68.63(13) . . . . ?
C12 C13 C14 C19 77.92(15) . . . . ?
C12 C13 C14 C15 -103.50(14) . . . . ?
C19 C14 C15 C16 0.73(19) . . . . ?
C13 C14 C15 C16 -177.89(12) . . . . ?
C14 C15 C16 C17 -1.4(2) . . . . ?
C15 C16 C17 C18 0.7(2) . . . . ?
C16 C17 C18 C19 0.6(2) . . . . ?
C15 C14 C19 C18 0.62(19) . . . . ?
C13 C14 C19 C18 179.21(12) . . . . ?
C17 C18 C19 C14 -1.3(2) . . . . ?
C21 O4 C20 O3 -0.29(17) . . . . ?
C21 O4 C20 C12 179.94(10) . . . . ?
N2 C12 C20 O3 -4.03(16) . . . . ?
C13 C12 C20 O3 121.97(13) . . . . ?
N2 C12 C20 O4 175.73(9) . . . . ?
C13 C12 C20 O4 -58.26(13) . . . . ?
